data_4315579
loop_
_publ_author_name
'Xiao-Ling Wang'
'Li-Cun Li'
'Dai-Zheng Liao'

_publ_section_title
;
 Slow Magnetic Relaxation in Lanthanide Complexes with Chelating Nitronyl
 Nitroxide Radical
;
_journal_name_full 'Inorganic Chemistry'
_journal_page_first 4735
_journal_page_last 4737
_journal_paper_doi 10.1021/ic100008g
_journal_volume 49
_journal_year 2010
_chemical_formula_sum 'C30.5 H26.5 Dy F18 N3 O8'
_chemical_formula_weight 1067.55
_chemical_name_systematic
; 
 ? 
;
_space_group_IT_number 14
_symmetry_cell_setting monoclinic
_symmetry_space_group_name_Hall '-P 2yn'
_symmetry_space_group_name_H-M 'P 1 21/n 1'
_atom_sites_solution_hydrogens geom
_atom_sites_solution_primary direct
_atom_sites_solution_secondary difmap
_audit_creation_method SHELXL-97
_cell_angle_alpha 90.00
_cell_angle_beta 111.06(3)
_cell_angle_gamma 90.00
_cell_formula_units_Z 4
_cell_length_a 16.277(3)
_cell_length_b 12.789(3)
_cell_length_c 20.402(4)
_cell_measurement_reflns_used 13206
_cell_measurement_temperature 113(2)
_cell_measurement_theta_max 28.005
_cell_measurement_theta_min 2.108
_cell_volume 3963.3(16)
_computing_cell_refinement crystalclear
_computing_data_collection 'crystalclear(Rigaku/MSC Inc., 2005)'
_computing_data_reduction crystalclear
_computing_molecular_graphics 'Bruker SHELXTL'
_computing_publication_material 'Bruker SHELXTL'
_computing_structure_refinement 'SHELXL-97 (Sheldrick, 1997)'
_computing_structure_solution 'SHELXS-97 (Sheldrick, 1990)'
_diffrn_ambient_temperature 113(2)
_diffrn_detector_area_resol_mean 7.31
_diffrn_measured_fraction_theta_full 0.994
_diffrn_measured_fraction_theta_max 0.994
_diffrn_measurement_device_type 'rigaku saturn CCD area detector'
_diffrn_measurement_method '\w and \f scans'
_diffrn_radiation_monochromator confocal
_diffrn_radiation_source 'rotating anode'
_diffrn_radiation_type MoK\a
_diffrn_radiation_wavelength 0.71073
_diffrn_reflns_av_R_equivalents 0.1189
_diffrn_reflns_av_sigmaI/netI 0.0991
_diffrn_reflns_limit_h_max 17
_diffrn_reflns_limit_h_min -19
_diffrn_reflns_limit_k_max 15
_diffrn_reflns_limit_k_min -14
_diffrn_reflns_limit_l_max 24
_diffrn_reflns_limit_l_min -16
_diffrn_reflns_number 23742
_diffrn_reflns_theta_full 25.02
_diffrn_reflns_theta_max 25.02
_diffrn_reflns_theta_min 2.08
_diffrn_standards_decay_% 0
_diffrn_standards_interval_count 0
_diffrn_standards_interval_time 0
_diffrn_standards_number 0
_exptl_absorpt_coefficient_mu 2.020
_exptl_absorpt_correction_T_max 0.8235
_exptl_absorpt_correction_T_min 0.6881
_exptl_absorpt_correction_type multi-scan
_exptl_absorpt_process_details crystalclear
_exptl_crystal_colour blue
_exptl_crystal_density_diffrn 1.789
_exptl_crystal_density_method 'not measured'
_exptl_crystal_description prism
_exptl_crystal_F_000 2090
_exptl_crystal_size_max 0.20
_exptl_crystal_size_mid 0.18
_exptl_crystal_size_min 0.10
_refine_diff_density_max 3.363
_refine_diff_density_min -3.717
_refine_diff_density_rms 0.426
_refine_ls_extinction_method none
_refine_ls_goodness_of_fit_ref 1.092
_refine_ls_hydrogen_treatment constr
_refine_ls_matrix_type full
_refine_ls_number_parameters 583
_refine_ls_number_reflns 6949
_refine_ls_number_restraints 114
_refine_ls_restrained_S_all 1.107
_refine_ls_R_factor_all 0.1024
_refine_ls_R_factor_gt 0.0716
_refine_ls_shift/su_max 0.000
_refine_ls_shift/su_mean 0.000
_refine_ls_structure_factor_coef Fsqd
_refine_ls_weighting_details 'calc w=1/[\s^2^(Fo^2^)+(0.2000P)^2^+0.0000P] where P=(Fo^2^+2Fc^2^)/3'
_refine_ls_weighting_scheme calc
_refine_ls_wR_factor_gt 0.2021
_refine_ls_wR_factor_ref 0.2694
_reflns_number_gt 5610
_reflns_number_total 6949
_reflns_threshold_expression >2sigma(I)
_cod_data_source_file ic100008g_si_002_2.cif
_cod_data_source_block r90925c1
_cod_depositor_comments
;
The following automatic conversions were performed:

'_symmetry_cell_setting' value 'Monoclinic' changed to 'monoclinic'
according to the built-in table from CIF Core dictionary named
'cif_core.dic' version 2.4.1 from
2010-06-29.

'_exptl_absorpt_correction_type' value 'MULTI-SCAN'
changed to 'multi-scan' according to the built-in table from CIF Core
dictionary named 'cif_core.dic' version 2.4.1 from
2010-06-29.

'_refine_ls_hydrogen_treatment' value 'CONSTR' changed
to 'constr' according to the built-in table from CIF Core dictionary
named 'cif_core.dic' version 2.4.1 from 2010-06-29.

Automatic conversion script
Id: cif_fix_values 1646 2011-03-28 12:23:43Z adriana 
;
_cod_original_cell_volume 3963.3(14)
_cod_original_formula_sum 'C30.50 H26.50 Dy F18 N3 O8'
_cod_database_code 4315579

loop_
_symmetry_equiv_pos_as_xyz
'x, y, z'
'-x+1/2, y+1/2, -z+1/2'
'-x, -y, -z'
'x-1/2, -y-1/2, z-1/2'

loop_
_atom_site_label
_atom_site_type_symbol
_atom_site_fract_x
_atom_site_fract_y
_atom_site_fract_z
_atom_site_U_iso_or_equiv
_atom_site_adp_type
_atom_site_occupancy
_atom_site_symmetry_multiplicity
_atom_site_calc_flag
_atom_site_refinement_flags
_atom_site_disorder_assembly
_atom_site_disorder_group
Dy1 Dy 0.42825(2) 0.94646(3) 0.197442(17) 0.0198(3) Uani 1 1 d . . .
F1 F 0.0896(3) 0.9036(5) 0.0739(3) 0.0425(13) Uani 1 1 d . . .
F2 F 0.0937(5) 0.9512(4) -0.0252(3) 0.057(2) Uani 1 1 d . . .
F3 F 0.1589(4) 0.8113(4) 0.0245(3) 0.0438(13) Uani 1 1 d . . .
F4 F 0.3724(4) 1.2572(4) 0.0362(3) 0.0481(15) Uani 1 1 d . . .
F5 F 0.2334(4) 1.2738(4) 0.0150(3) 0.0506(15) Uani 1 1 d . . .
F6 F 0.3277(4) 1.3085(4) 0.1168(3) 0.0363(12) Uani 1 1 d . . .
F7 F 0.3160(4) 0.7365(7) 0.3406(3) 0.073(2) Uani 1 1 d . . .
F8 F 0.4364(5) 0.7336(7) 0.4303(3) 0.070(2) Uani 1 1 d . . .
F9 F 0.4034(5) 0.6100(5) 0.3581(4) 0.073(2) Uani 1 1 d . . .
F10 F 0.7321(5) 0.8207(7) 0.3129(6) 0.096(3) Uani 1 1 d U . .
F11 F 0.6769(5) 0.6741(6) 0.2705(4) 0.072(2) Uani 1 1 d . . .
F12 F 0.7130(4) 0.7000(8) 0.3804(4) 0.091(3) Uani 1 1 d . . .
F13 F 0.4286(12) 0.5896(12) 0.1187(9) 0.054(4) Uani 0.530(17) 1 d PDU A 1
F14 F 0.5101(11) 0.6015(12) 0.0550(11) 0.070(4) Uani 0.530(17) 1 d PDU A 1
F15 F 0.3848(12) 0.6522(13) 0.0142(8) 0.097(6) Uani 0.530(17) 1 d PDU A 1
F13' F 0.3955(10) 0.5957(13) 0.0929(9) 0.044(4) Uani 0.470(17) 1 d PDU A 2
F14' F 0.5307(9) 0.5935(13) 0.1006(12) 0.074(5) Uani 0.470(17) 1 d PDU A 2
F15' F 0.4497(17) 0.6313(16) 0.0121(7) 0.082(5) Uani 0.470(17) 1 d PDU A 2
F16 F 0.6792(5) 0.9022(6) 0.0685(4) 0.075(2) Uani 1 1 d . A .
F17 F 0.6911(5) 1.0055(7) 0.1498(4) 0.074(2) Uani 1 1 d . A .
F18 F 0.6061(6) 1.0480(7) 0.0501(5) 0.095(3) Uani 1 1 d U A .
O1 O 0.5261(4) 1.0622(4) 0.2725(3) 0.0295(15) Uani 1 1 d . . .
O2 O 0.3938(4) 1.3801(5) 0.2729(3) 0.0335(14) Uani 1 1 d . . .
O3 O 0.2809(4) 0.9197(5) 0.1258(3) 0.0233(11) Uani 1 1 d . . .
O4 O 0.3780(4) 1.1047(5) 0.1350(3) 0.0267(12) Uani 1 1 d . . .
O5 O 0.4030(4) 0.8318(4) 0.2761(3) 0.0233(12) Uani 1 1 d . . .
O6 O 0.5612(4) 0.8569(5) 0.2566(3) 0.0319(14) Uani 1 1 d . . .
O7 O 0.4220(4) 0.7953(5) 0.1308(3) 0.0343(14) Uani 1 1 d . . .
O8 O 0.5153(4) 0.9772(5) 0.1311(3) 0.0270(12) Uani 1 1 d . . .
N1 N 0.3480(4) 1.0536(5) 0.2637(4) 0.0214(15) Uani 1 1 d U . .
N2 N 0.5121(4) 1.1601(5) 0.2744(3) 0.0218(14) Uani 1 1 d U . .
N3 N 0.4513(4) 1.3109(5) 0.2760(3) 0.0277(15) Uani 1 1 d . . .
C1 C 0.2811(5) 1.0064(6) 0.2751(4) 0.0246(16) Uani 1 1 d . . .
H1 H 0.2675 0.9380 0.2595 0.030 Uiso 1 1 calc R . .
C2 C 0.2308(7) 1.0542(7) 0.3091(5) 0.034(2) Uani 1 1 d . . .
H2 H 0.1850 1.0182 0.3161 0.041 Uiso 1 1 calc R . .
C3 C 0.2496(6) 1.1542(7) 0.3321(4) 0.0321(19) Uani 1 1 d . . .
H3 H 0.2181 1.1877 0.3559 0.038 Uiso 1 1 calc R . .
C4 C 0.3172(5) 1.2043(7) 0.3188(4) 0.0254(17) Uani 1 1 d . . .
H4 H 0.3304 1.2735 0.3324 0.030 Uiso 1 1 calc R . .
C5 C 0.3635(5) 1.1533(6) 0.2863(4) 0.0209(15) Uani 1 1 d U . .
C6 C 0.4404(5) 1.2051(6) 0.2774(4) 0.0215(16) Uani 1 1 d . . .
C7 C 0.5785(6) 1.2341(8) 0.2662(5) 0.035(2) Uani 1 1 d U . .
C8 C 0.6697(6) 1.2053(10) 0.3120(6) 0.053(3) Uani 1 1 d . . .
H8A H 0.6745 1.2074 0.3603 0.080 Uiso 1 1 calc R . .
H8B H 0.7105 1.2540 0.3049 0.080 Uiso 1 1 calc R . .
H8C H 0.6828 1.1361 0.3005 0.080 Uiso 1 1 calc R . .
C9 C 0.5673(6) 1.2331(8) 0.1883(5) 0.041(2) Uani 1 1 d . . .
H9A H 0.5727 1.1628 0.1740 0.061 Uiso 1 1 calc R . .
H9B H 0.6119 1.2760 0.1814 0.061 Uiso 1 1 calc R . .
H9C H 0.5102 1.2600 0.1608 0.061 Uiso 1 1 calc R . .
C10 C 0.5455(7) 1.3379(7) 0.2886(5) 0.033(2) Uani 1 1 d . . .
C11 C 0.5864(7) 1.3606(10) 0.3673(6) 0.054(3) Uani 1 1 d . . .
H11A H 0.5489 1.4074 0.3805 0.081 Uiso 1 1 calc R . .
H11B H 0.6431 1.3922 0.3777 0.081 Uiso 1 1 calc R . .
H11C H 0.5927 1.2964 0.3931 0.081 Uiso 1 1 calc R . .
C12 C 0.5479(9) 1.4336(9) 0.2465(8) 0.059(4) Uani 1 1 d . . .
H12A H 0.5116 1.4225 0.1982 0.088 Uiso 1 1 calc R . .
H12B H 0.6074 1.4467 0.2499 0.088 Uiso 1 1 calc R . .
H12C H 0.5263 1.4927 0.2645 0.088 Uiso 1 1 calc R . .
C13 C 0.1410(6) 0.9097(7) 0.0366(4) 0.033(2) Uani 1 1 d . . .
C14 C 0.2266(5) 0.9708(7) 0.0756(4) 0.0229(16) Uani 1 1 d . . .
C15 C 0.2332(6) 1.0689(6) 0.0543(4) 0.0250(18) Uani 1 1 d . . .
H15 H 0.1869 1.0964 0.0168 0.030 Uiso 1 1 calc R . .
C16 C 0.3088(5) 1.1319(6) 0.0873(4) 0.0222(16) Uani 1 1 d . . .
C17 C 0.3102(6) 1.2433(7) 0.0630(4) 0.0319(19) Uani 1 1 d . . .
C18 C 0.3988(6) 0.7137(7) 0.3631(4) 0.035(2) Uani 1 1 d . . .
C19 C 0.4478(6) 0.7684(7) 0.3203(4) 0.0310(19) Uani 1 1 d . . .
C20 C 0.5338(6) 0.7415(8) 0.3362(5) 0.039(2) Uani 1 1 d . . .
H20 H 0.5591 0.6918 0.3709 0.046 Uiso 1 1 calc R . .
C21 C 0.5849(6) 0.7874(9) 0.3013(4) 0.034(2) Uani 1 1 d . . .
C22 C 0.6779(7) 0.7479(10) 0.3176(7) 0.061(3) Uani 1 1 d . . .
C23 C 0.4542(6) 0.6510(7) 0.0766(5) 0.060(3) Uani 1 1 d D . .
C24 C 0.4719(6) 0.7590(7) 0.1012(5) 0.036(2) Uani 1 1 d . A .
C25 C 0.5414(6) 0.8112(7) 0.0897(5) 0.0329(19) Uani 1 1 d . . .
H25 H 0.5774 0.7751 0.0710 0.040 Uiso 1 1 calc R A .
C26 C 0.5562(6) 0.9144(7) 0.1059(4) 0.0275(17) Uani 1 1 d . A .
C27 C 0.6306(7) 0.9698(7) 0.0906(5) 0.033(2) Uani 1 1 d . . .
C28 C 0.0462(9) 0.5207(9) 1.0088(6) 0.059(3) Uani 1 1 d U . .
H28A H 0.0825 0.4933 1.0544 0.071 Uiso 1 1 calc R . .
H28B H 0.0446 0.5961 1.0131 0.071 Uiso 1 1 calc R . .
C29 C 0.0902(9) 0.4947(9) 0.9567(6) 0.064(3) Uani 1 1 d . . .
H29A H 0.0934 0.4192 0.9540 0.077 Uiso 1 1 calc R . .
H29B H 0.0520 0.5192 0.9108 0.077 Uiso 1 1 calc R . .
C30 C 0.1795(15) 0.5372(13) 0.9702(8) 0.102(7) Uani 1 1 d . . .
H30A H 0.1757 0.6120 0.9764 0.123 Uiso 1 1 calc R . .
H30B H 0.2168 0.5096 1.0153 0.123 Uiso 1 1 calc R . .
C31 C 0.2282(18) 0.523(3) 0.9225(14) 0.065(7) Uani 0.50 1 d PU . .
H31A H 0.2458 0.4515 0.9234 0.098 Uiso 0.50 1 calc PR . .
H31B H 0.2795 0.5672 0.9374 0.098 Uiso 0.50 1 calc PR . .
H31C H 0.1911 0.5420 0.8756 0.098 Uiso 0.50 1 calc PR . .

loop_
_atom_site_aniso_label
_atom_site_aniso_U_11
_atom_site_aniso_U_22
_atom_site_aniso_U_33
_atom_site_aniso_U_23
_atom_site_aniso_U_13
_atom_site_aniso_U_12
Dy1 0.0162(4) 0.0247(4) 0.0209(3) -0.00291(11) 0.0095(2) -0.00021(12)
F1 0.027(3) 0.060(4) 0.041(3) 0.004(3) 0.013(2) -0.007(3)
F2 0.054(4) 0.057(4) 0.032(3) 0.021(2) -0.018(3) -0.026(3)
F3 0.044(3) 0.034(3) 0.043(3) -0.009(2) 0.003(3) -0.010(3)
F4 0.070(4) 0.044(3) 0.045(3) -0.005(2) 0.037(3) -0.027(3)
F5 0.057(4) 0.026(3) 0.048(3) 0.015(2) -0.006(3) -0.001(3)
F6 0.051(3) 0.024(3) 0.034(3) -0.010(2) 0.015(2) -0.008(2)
F7 0.033(3) 0.134(7) 0.062(4) 0.062(4) 0.028(3) 0.018(4)
F8 0.067(4) 0.118(6) 0.028(3) -0.010(3) 0.020(3) -0.037(4)
F9 0.093(6) 0.049(4) 0.099(6) 0.004(4) 0.060(5) -0.010(4)
F10 0.029(3) 0.091(5) 0.160(7) 0.013(5) 0.024(4) 0.013(4)
F11 0.072(5) 0.065(4) 0.097(5) -0.003(4) 0.051(4) 0.037(4)
F12 0.036(4) 0.152(8) 0.082(5) 0.039(5) 0.017(4) 0.056(5)
F13 0.053(8) 0.038(6) 0.074(8) -0.005(6) 0.028(6) -0.008(6)
F14 0.079(7) 0.062(7) 0.088(8) -0.034(6) 0.055(6) 0.001(6)
F15 0.108(9) 0.073(8) 0.089(8) -0.029(6) 0.011(7) -0.018(7)
F13' 0.046(8) 0.042(6) 0.054(7) -0.013(6) 0.029(6) -0.005(6)
F14' 0.084(8) 0.050(7) 0.098(9) -0.019(7) 0.045(7) 0.007(6)
F15' 0.104(9) 0.080(8) 0.067(7) -0.020(6) 0.037(6) -0.013(7)
F16 0.066(4) 0.070(5) 0.124(6) -0.041(5) 0.076(5) -0.023(4)
F17 0.050(4) 0.102(6) 0.079(5) -0.039(5) 0.035(4) -0.028(4)
F18 0.072(5) 0.112(7) 0.110(6) 0.066(5) 0.045(5) 0.004(4)
O1 0.019(3) 0.039(4) 0.031(3) -0.015(2) 0.010(3) 0.000(2)
O2 0.035(3) 0.028(3) 0.042(3) -0.007(3) 0.019(3) 0.003(3)
O3 0.019(3) 0.027(3) 0.022(3) 0.004(2) 0.005(2) 0.004(2)
O4 0.028(3) 0.032(3) 0.022(3) 0.002(2) 0.013(3) 0.003(3)
O5 0.025(3) 0.022(3) 0.024(3) 0.008(2) 0.010(2) 0.008(2)
O6 0.022(3) 0.038(4) 0.040(3) -0.002(3) 0.016(3) 0.004(3)
O7 0.032(3) 0.043(4) 0.037(3) -0.013(3) 0.023(3) -0.009(3)
O8 0.020(3) 0.040(3) 0.027(3) -0.005(3) 0.015(3) -0.001(3)
N1 0.011(3) 0.032(4) 0.021(3) -0.005(2) 0.006(3) 0.003(2)
N2 0.019(3) 0.022(3) 0.025(3) -0.009(2) 0.009(3) -0.004(3)
N3 0.024(4) 0.031(4) 0.027(3) -0.006(3) 0.009(3) 0.001(3)
C1 0.017(4) 0.029(4) 0.030(4) -0.002(3) 0.010(3) 0.000(3)
C2 0.026(5) 0.057(7) 0.022(4) -0.002(3) 0.011(4) -0.001(4)
C3 0.025(4) 0.043(5) 0.032(4) -0.005(4) 0.014(4) 0.002(4)
C4 0.024(4) 0.033(4) 0.021(4) -0.007(3) 0.009(3) -0.004(3)
C5 0.013(3) 0.030(4) 0.017(3) -0.003(3) 0.002(3) -0.008(3)
C6 0.013(4) 0.026(4) 0.022(3) -0.005(3) 0.003(3) -0.002(3)
C7 0.023(4) 0.040(5) 0.045(4) -0.013(4) 0.017(4) -0.010(4)
C8 0.028(5) 0.063(7) 0.069(7) -0.031(6) 0.017(5) -0.013(5)
C9 0.033(5) 0.051(6) 0.048(5) -0.019(4) 0.027(4) -0.014(4)
C10 0.025(4) 0.036(5) 0.042(5) -0.018(4) 0.017(4) -0.001(4)
C11 0.034(5) 0.074(8) 0.057(6) -0.040(6) 0.018(5) -0.027(6)
C12 0.058(8) 0.051(7) 0.088(10) -0.016(6) 0.051(8) -0.024(5)
C13 0.034(5) 0.029(5) 0.025(4) 0.010(4) -0.003(4) -0.013(4)
C14 0.023(4) 0.037(4) 0.009(3) -0.005(3) 0.006(3) 0.002(4)
C15 0.025(4) 0.029(4) 0.017(4) 0.001(3) 0.002(3) -0.004(4)
C16 0.026(4) 0.021(4) 0.024(4) -0.001(3) 0.015(4) -0.001(3)
C17 0.037(5) 0.031(5) 0.027(4) -0.004(3) 0.010(4) -0.016(4)
C18 0.030(5) 0.044(5) 0.030(4) 0.009(4) 0.009(4) -0.003(4)
C19 0.030(5) 0.039(5) 0.028(4) -0.001(4) 0.016(4) 0.002(4)
C20 0.034(5) 0.047(6) 0.037(5) 0.020(4) 0.014(4) 0.020(4)
C21 0.022(4) 0.044(6) 0.037(5) -0.005(4) 0.011(4) 0.011(4)
C22 0.026(5) 0.071(8) 0.087(9) 0.015(7) 0.022(6) 0.016(6)
C23 0.076(9) 0.051(7) 0.085(8) -0.024(6) 0.065(8) -0.014(6)
C24 0.035(5) 0.042(5) 0.038(4) -0.009(4) 0.022(4) -0.008(4)
C25 0.040(5) 0.032(5) 0.040(4) -0.012(4) 0.030(4) -0.003(4)
C26 0.024(4) 0.040(5) 0.021(4) -0.002(4) 0.013(4) 0.003(4)
C27 0.035(5) 0.028(4) 0.050(5) -0.009(4) 0.033(5) -0.008(4)
C28 0.080(7) 0.036(5) 0.044(5) -0.003(5) 0.004(5) 0.000(5)
C29 0.086(9) 0.039(6) 0.047(6) -0.007(5) 0.000(6) -0.008(6)
C30 0.141(18) 0.084(11) 0.047(8) -0.012(7) -0.009(10) -0.005(11)
C31 0.065(11) 0.069(10) 0.063(10) -0.016(8) 0.024(8) -0.010(9)

loop_
_atom_type_symbol
_atom_type_description
_atom_type_scat_dispersion_real
_atom_type_scat_dispersion_imag
_atom_type_scat_source
C C 0.0033 0.0016 'International Tables Vol C Tables 4.2.6.8 and 6.1.1.4'
H H 0.0000 0.0000 'International Tables Vol C Tables 4.2.6.8 and 6.1.1.4'
N N 0.0061 0.0033 'International Tables Vol C Tables 4.2.6.8 and 6.1.1.4'
O O 0.0106 0.0060 'International Tables Vol C Tables 4.2.6.8 and 6.1.1.4'
F F 0.0171 0.0103 'International Tables Vol C Tables 4.2.6.8 and 6.1.1.4'
Dy Dy -0.1892 4.4098 'International Tables Vol C Tables 4.2.6.8 and 6.1.1.4'

loop_
_geom_angle_atom_site_label_1
_geom_angle_atom_site_label_2
_geom_angle_atom_site_label_3
_geom_angle
_geom_angle_site_symmetry_1
_geom_angle_site_symmetry_3
_geom_angle_publ_flag
O1 Dy1 O8 81.8(2) . . ?
O1 Dy1 O5 101.4(2) . . ?
O8 Dy1 O5 144.1(2) . . ?
O1 Dy1 O3 144.7(2) . . ?
O8 Dy1 O3 111.35(19) . . ?
O5 Dy1 O3 86.7(2) . . ?
O1 Dy1 O7 142.1(2) . . ?
O8 Dy1 O7 73.1(2) . . ?
O5 Dy1 O7 84.18(19) . . ?
O3 Dy1 O7 72.3(2) . . ?
O1 Dy1 O6 71.6(2) . . ?
O8 Dy1 O6 74.9(2) . . ?
O5 Dy1 O6 72.4(2) . . ?
O3 Dy1 O6 142.5(2) . . ?
O7 Dy1 O6 74.7(2) . . ?
O1 Dy1 O4 80.3(2) . . ?
O8 Dy1 O4 73.0(2) . . ?
O5 Dy1 O4 142.93(18) . . ?
O3 Dy1 O4 73.2(2) . . ?
O7 Dy1 O4 117.2(2) . . ?
O6 Dy1 O4 139.8(2) . . ?
O1 Dy1 N1 70.8(2) . . ?
O8 Dy1 N1 138.2(2) . . ?
O5 Dy1 N1 74.0(2) . . ?
O3 Dy1 N1 78.9(2) . . ?
O7 Dy1 N1 144.7(2) . . ?
O6 Dy1 N1 122.2(2) . . ?
O4 Dy1 N1 71.76(19) . . ?
N2 O1 Dy1 124.2(5) . . ?
C14 O3 Dy1 133.6(5) . . ?
C16 O4 Dy1 134.3(5) . . ?
C19 O5 Dy1 135.6(5) . . ?
C21 O6 Dy1 135.5(6) . . ?
C24 O7 Dy1 132.8(6) . . ?
C26 O8 Dy1 130.7(6) . . ?
C1 N1 C5 115.7(6) . . ?
C1 N1 Dy1 116.6(5) . . ?
C5 N1 Dy1 127.7(5) . . ?
O1 N2 C6 126.8(7) . . ?
O1 N2 C7 118.3(6) . . ?
C6 N2 C7 114.6(7) . . ?
O2 N3 C6 126.2(7) . . ?
O2 N3 C10 122.4(7) . . ?
C6 N3 C10 110.9(7) . . ?
N1 C1 C2 123.4(8) . . ?
N1 C1 H1 118.3 . . ?
C2 C1 H1 118.3 . . ?
C3 C2 C1 119.0(9) . . ?
C3 C2 H2 120.5 . . ?
C1 C2 H2 120.5 . . ?
C2 C3 C4 117.8(8) . . ?
C2 C3 H3 121.1 . . ?
C4 C3 H3 121.1 . . ?
C5 C4 C3 120.1(8) . . ?
C5 C4 H4 120.0 . . ?
C3 C4 H4 120.0 . . ?
C4 C5 N1 124.0(7) . . ?
C4 C5 C6 119.6(7) . . ?
N1 C5 C6 116.4(6) . . ?
N2 C6 N3 107.8(6) . . ?
N2 C6 C5 127.5(7) . . ?
N3 C6 C5 124.5(7) . . ?
C8 C7 N2 111.9(9) . . ?
C8 C7 C9 111.7(8) . . ?
N2 C7 C9 106.9(7) . . ?
C8 C7 C10 113.3(8) . . ?
N2 C7 C10 99.6(6) . . ?
C9 C7 C10 112.7(8) . . ?
C7 C8 H8A 109.5 . . ?
C7 C8 H8B 109.5 . . ?
H8A C8 H8B 109.5 . . ?
C7 C8 H8C 109.5 . . ?
H8A C8 H8C 109.5 . . ?
H8B C8 H8C 109.5 . . ?
C7 C9 H9A 109.5 . . ?
C7 C9 H9B 109.5 . . ?
H9A C9 H9B 109.5 . . ?
C7 C9 H9C 109.5 . . ?
H9A C9 H9C 109.5 . . ?
H9B C9 H9C 109.5 . . ?
N3 C10 C12 108.9(9) . . ?
N3 C10 C11 104.9(7) . . ?
C12 C10 C11 110.8(9) . . ?
N3 C10 C7 101.0(7) . . ?
C12 C10 C7 116.2(8) . . ?
C11 C10 C7 113.8(9) . . ?
C10 C11 H11A 109.5 . . ?
C10 C11 H11B 109.5 . . ?
H11A C11 H11B 109.5 . . ?
C10 C11 H11C 109.5 . . ?
H11A C11 H11C 109.5 . . ?
H11B C11 H11C 109.5 . . ?
C10 C12 H12A 109.5 . . ?
C10 C12 H12B 109.5 . . ?
H12A C12 H12B 109.5 . . ?
C10 C12 H12C 109.5 . . ?
H12A C12 H12C 109.5 . . ?
H12B C12 H12C 109.5 . . ?
F1 C13 F2 107.3(8) . . ?
F1 C13 F3 106.1(7) . . ?
F2 C13 F3 106.9(7) . . ?
F1 C13 C14 111.9(7) . . ?
F2 C13 C14 113.2(7) . . ?
F3 C13 C14 110.9(8) . . ?
O3 C14 C15 128.9(8) . . ?
O3 C14 C13 113.2(8) . . ?
C15 C14 C13 117.9(8) . . ?
C14 C15 C16 122.1(8) . . ?
C14 C15 H15 118.9 . . ?
C16 C15 H15 118.9 . . ?
O4 C16 C15 126.7(7) . . ?
O4 C16 C17 113.9(7) . . ?
C15 C16 C17 119.4(7) . . ?
F4 C17 F6 106.7(7) . . ?
F4 C17 F5 108.0(7) . . ?
F6 C17 F5 106.8(8) . . ?
F4 C17 C16 111.4(8) . . ?
F6 C17 C16 110.2(7) . . ?
F5 C17 C16 113.3(7) . . ?
F7 C18 F8 111.4(8) . . ?
F7 C18 F9 106.1(8) . . ?
F8 C18 F9 104.8(8) . . ?
F7 C18 C19 112.4(7) . . ?
F8 C18 C19 111.2(8) . . ?
F9 C18 C19 110.7(7) . . ?
O5 C19 C20 128.7(8) . . ?
O5 C19 C18 114.9(7) . . ?
C20 C19 C18 116.5(8) . . ?
C19 C20 C21 121.3(8) . . ?
C19 C20 H20 119.4 . . ?
C21 C20 H20 119.4 . . ?
O6 C21 C20 126.3(8) . . ?
O6 C21 C22 115.2(9) . . ?
C20 C21 C22 118.5(9) . . ?
F10 C22 F11 106.4(10) . . ?
F10 C22 F12 109.1(11) . . ?
F11 C22 F12 104.7(10) . . ?
F10 C22 C21 113.2(10) . . ?
F11 C22 C21 108.8(10) . . ?
F12 C22 C21 114.1(9) . . ?
F14 C23 F15' 50.6(11) . . ?
F14 C23 F13' 118.6(12) . . ?
F15' C23 F13' 111.3(13) . . ?
F14 C23 F13 110.3(13) . . ?
F15' C23 F13 127.7(14) . . ?
F13' C23 F13 26.4(9) . . ?
F14 C23 F15 97.7(13) . . ?
F15' C23 F15 48.7(11) . . ?
F13' C23 F15 79.0(12) . . ?
F13 C23 F15 105.1(13) . . ?
F14 C23 F14' 37.9(9) . . ?
F15' C23 F14' 88.3(13) . . ?
F13' C23 F14' 105.6(13) . . ?
F13 C23 F14' 84.8(12) . . ?
F15 C23 F14' 132.6(13) . . ?
F14 C23 C24 119.9(10) . . ?
F15' C23 C24 117.3(11) . . ?
F13' C23 C24 119.3(9) . . ?
F13 C23 C24 113.8(10) . . ?
F15 C23 C24 107.8(10) . . ?
F14' C23 C24 109.9(11) . . ?
O7 C24 C25 126.9(8) . . ?
O7 C24 C23 115.5(7) . . ?
C25 C24 C23 117.6(7) . . ?
C26 C25 C24 120.3(7) . . ?
C26 C25 H25 119.8 . . ?
C24 C25 H25 119.8 . . ?
O8 C26 C25 129.9(8) . . ?
O8 C26 C27 111.1(8) . . ?
C25 C26 C27 119.0(7) . . ?
F18 C27 F17 106.1(9) . . ?
F18 C27 F16 111.8(9) . . ?
F17 C27 F16 101.1(8) . . ?
F18 C27 C26 114.3(9) . . ?
F17 C27 C26 110.8(7) . . ?
F16 C27 C26 111.8(7) . . ?
C28 C28 C29 115.9(12) 3_567 . ?
C28 C28 H28A 108.3 3_567 . ?
C29 C28 H28A 108.3 . . ?
C28 C28 H28B 108.3 3_567 . ?
C29 C28 H28B 108.3 . . ?
H28A C28 H28B 107.4 . . ?
C30 C29 C28 117.9(11) . . ?
C30 C29 H29A 107.8 . . ?
C28 C29 H29A 107.8 . . ?
C30 C29 H29B 107.8 . . ?
C28 C29 H29B 107.8 . . ?
H29A C29 H29B 107.2 . . ?
C31 C30 C29 124.0(16) . . ?
C31 C30 H30A 106.3 . . ?
C29 C30 H30A 106.3 . . ?
C31 C30 H30B 106.3 . . ?
C29 C30 H30B 106.3 . . ?
H30A C30 H30B 106.4 . . ?
C30 C31 H31A 109.5 . . ?
C30 C31 H31B 109.5 . . ?
H31A C31 H31B 109.5 . . ?
C30 C31 H31C 109.5 . . ?
H31A C31 H31C 109.5 . . ?
H31B C31 H31C 109.5 . . ?

loop_
_geom_bond_atom_site_label_1
_geom_bond_atom_site_label_2
_geom_bond_distance
_geom_bond_site_symmetry_2
_geom_bond_publ_flag
Dy1 O1 2.306(6) . ?
Dy1 O8 2.318(5) . ?
Dy1 O5 2.318(5) . ?
Dy1 O3 2.342(6) . ?
Dy1 O7 2.345(6) . ?
Dy1 O6 2.361(6) . ?
Dy1 O4 2.375(6) . ?
Dy1 N1 2.586(6) . ?
F1 C13 1.319(11) . ?
F2 C13 1.330(10) . ?
F3 C13 1.335(11) . ?
F4 C17 1.324(10) . ?
F5 C17 1.339(11) . ?
F6 C17 1.325(10) . ?
F7 C18 1.291(11) . ?
F8 C18 1.308(10) . ?
F9 C18 1.334(12) . ?
F10 C22 1.310(14) . ?
F11 C22 1.344(15) . ?
F12 C22 1.348(14) . ?
F13 C23 1.335(9) . ?
F14 C23 1.308(9) . ?
F15 C23 1.365(10) . ?
F13' C23 1.323(9) . ?
F14' C23 1.377(10) . ?
F15' C23 1.315(9) . ?
F16 C27 1.354(11) . ?
F17 C27 1.334(12) . ?
F18 C27 1.267(13) . ?
O1 N2 1.277(8) . ?
O2 N3 1.274(9) . ?
O3 C14 1.267(10) . ?
O4 C16 1.243(10) . ?
O5 C19 1.237(11) . ?
O6 C21 1.232(12) . ?
O7 C24 1.261(10) . ?
O8 C26 1.265(10) . ?
N1 C1 1.336(10) . ?
N1 C5 1.348(9) . ?
N2 C6 1.322(10) . ?
N2 C7 1.489(11) . ?
N3 C6 1.366(10) . ?
N3 C10 1.501(12) . ?
C1 C2 1.390(12) . ?
C1 H1 0.9300 . ?
C2 C3 1.358(12) . ?
C2 H2 0.9300 . ?
C3 C4 1.381(12) . ?
C3 H3 0.9300 . ?
C4 C5 1.339(11) . ?
C4 H4 0.9300 . ?
C5 C6 1.484(10) . ?
C7 C8 1.489(14) . ?
C7 C9 1.532(12) . ?
C7 C10 1.562(12) . ?
C8 H8A 0.9600 . ?
C8 H8B 0.9600 . ?
C8 H8C 0.9600 . ?
C9 H9A 0.9600 . ?
C9 H9B 0.9600 . ?
C9 H9C 0.9600 . ?
C10 C12 1.504(15) . ?
C10 C11 1.528(13) . ?
C11 H11A 0.9600 . ?
C11 H11B 0.9600 . ?
C11 H11C 0.9600 . ?
C12 H12A 0.9600 . ?
C12 H12B 0.9600 . ?
C12 H12C 0.9600 . ?
C13 C14 1.545(12) . ?
C14 C15 1.345(12) . ?
C15 C16 1.422(12) . ?
C15 H15 0.9300 . ?
C16 C17 1.512(11) . ?
C18 C19 1.545(11) . ?
C19 C20 1.362(12) . ?
C20 C21 1.404(12) . ?
C20 H20 0.9300 . ?
C21 C22 1.515(13) . ?
C23 C24 1.462(12) . ?
C24 C25 1.404(12) . ?
C25 C26 1.360(12) . ?
C25 H25 0.9300 . ?
C26 C27 1.529(12) . ?
C28 C28 1.51(3) 3_567 ?
C28 C29 1.517(19) . ?
C28 H28A 0.9700 . ?
C28 H28B 0.9700 . ?
C29 C30 1.48(2) . ?
C29 H29A 0.9700 . ?
C29 H29B 0.9700 . ?
C30 C31 1.47(3) . ?
C30 H30A 0.9700 . ?
C30 H30B 0.9700 . ?
C31 H31A 0.9600 . ?
C31 H31B 0.9600 . ?
C31 H31C 0.9600 . ?

loop_
_geom_torsion_atom_site_label_1
_geom_torsion_atom_site_label_2
_geom_torsion_atom_site_label_3
_geom_torsion_atom_site_label_4
_geom_torsion
_geom_torsion_site_symmetry_1
_geom_torsion_site_symmetry_2
_geom_torsion_site_symmetry_3
_geom_torsion_site_symmetry_4
_geom_torsion_publ_flag
O8 Dy1 O1 N2 96.0(6) . . . . ?
O5 Dy1 O1 N2 -120.4(6) . . . . ?
O3 Dy1 O1 N2 -19.7(8) . . . . ?
O7 Dy1 O1 N2 144.4(5) . . . . ?
O6 Dy1 O1 N2 172.8(6) . . . . ?
O4 Dy1 O1 N2 22.0(6) . . . . ?
N1 Dy1 O1 N2 -52.0(6) . . . . ?
O1 Dy1 O3 C14 54.6(8) . . . . ?
O8 Dy1 O3 C14 -52.1(7) . . . . ?
O5 Dy1 O3 C14 159.9(6) . . . . ?
O7 Dy1 O3 C14 -115.2(7) . . . . ?
O6 Dy1 O3 C14 -145.0(6) . . . . ?
O4 Dy1 O3 C14 11.5(6) . . . . ?
N1 Dy1 O3 C14 85.6(6) . . . . ?
O1 Dy1 O4 C16 -162.4(7) . . . . ?
O8 Dy1 O4 C16 113.3(6) . . . . ?
O5 Dy1 O4 C16 -66.2(7) . . . . ?
O3 Dy1 O4 C16 -6.0(6) . . . . ?
O7 Dy1 O4 C16 53.3(7) . . . . ?
O6 Dy1 O4 C16 151.9(6) . . . . ?
N1 Dy1 O4 C16 -89.5(6) . . . . ?
O1 Dy1 O5 C19 -64.9(8) . . . . ?
O8 Dy1 O5 C19 26.9(9) . . . . ?
O3 Dy1 O5 C19 149.8(8) . . . . ?
O7 Dy1 O5 C19 77.2(8) . . . . ?
O6 Dy1 O5 C19 1.4(8) . . . . ?
O4 Dy1 O5 C19 -153.9(7) . . . . ?
N1 Dy1 O5 C19 -130.9(8) . . . . ?
O1 Dy1 O6 C21 111.1(9) . . . . ?
O8 Dy1 O6 C21 -162.7(9) . . . . ?
O5 Dy1 O6 C21 2.1(8) . . . . ?
O3 Dy1 O6 C21 -57.1(9) . . . . ?
O7 Dy1 O6 C21 -86.5(9) . . . . ?
O4 Dy1 O6 C21 159.2(8) . . . . ?
N1 Dy1 O6 C21 59.3(9) . . . . ?
O1 Dy1 O7 C24 -29.2(10) . . . . ?
O8 Dy1 O7 C24 21.5(8) . . . . ?
O5 Dy1 O7 C24 -130.4(8) . . . . ?
O3 Dy1 O7 C24 141.2(8) . . . . ?
O6 Dy1 O7 C24 -57.1(8) . . . . ?
O4 Dy1 O7 C24 81.5(8) . . . . ?
N1 Dy1 O7 C24 178.2(7) . . . . ?
O1 Dy1 O8 C26 125.1(7) . . . . ?
O5 Dy1 O8 C26 26.9(9) . . . . ?
O3 Dy1 O8 C26 -88.9(7) . . . . ?
O7 Dy1 O8 C26 -26.3(7) . . . . ?
O6 Dy1 O8 C26 52.0(7) . . . . ?
O4 Dy1 O8 C26 -152.6(7) . . . . ?
N1 Dy1 O8 C26 173.8(6) . . . . ?
O1 Dy1 N1 C1 -150.3(6) . . . . ?
O8 Dy1 N1 C1 157.7(5) . . . . ?
O5 Dy1 N1 C1 -41.7(6) . . . . ?
O3 Dy1 N1 C1 48.0(6) . . . . ?
O7 Dy1 N1 C1 12.3(8) . . . . ?
O6 Dy1 N1 C1 -98.2(6) . . . . ?
O4 Dy1 N1 C1 123.9(6) . . . . ?
O1 Dy1 N1 C5 32.1(6) . . . . ?
O8 Dy1 N1 C5 -19.8(8) . . . . ?
O5 Dy1 N1 C5 140.7(7) . . . . ?
O3 Dy1 N1 C5 -129.5(7) . . . . ?
O7 Dy1 N1 C5 -165.2(6) . . . . ?
O6 Dy1 N1 C5 84.3(7) . . . . ?
O4 Dy1 N1 C5 -53.7(6) . . . . ?
Dy1 O1 N2 C6 48.6(10) . . . . ?
Dy1 O1 N2 C7 -125.4(6) . . . . ?
C5 N1 C1 C2 -1.3(12) . . . . ?
Dy1 N1 C1 C2 -179.1(7) . . . . ?
N1 C1 C2 C3 0.2(14) . . . . ?
C1 C2 C3 C4 1.5(13) . . . . ?
C2 C3 C4 C5 -2.1(13) . . . . ?
C3 C4 C5 N1 1.1(12) . . . . ?
C3 C4 C5 C6 -175.1(7) . . . . ?
C1 N1 C5 C4 0.6(11) . . . . ?
Dy1 N1 C5 C4 178.1(6) . . . . ?
C1 N1 C5 C6 177.0(7) . . . . ?
Dy1 N1 C5 C6 -5.5(10) . . . . ?
O1 N2 C6 N3 -177.8(7) . . . . ?
C7 N2 C6 N3 -3.6(9) . . . . ?
O1 N2 C6 C5 6.7(13) . . . . ?
C7 N2 C6 C5 -179.1(7) . . . . ?
O2 N3 C6 N2 174.6(7) . . . . ?
C10 N3 C6 N2 -13.2(9) . . . . ?
O2 N3 C6 C5 -9.7(12) . . . . ?
C10 N3 C6 C5 162.4(7) . . . . ?
C4 C5 C6 N2 150.0(8) . . . . ?
N1 C5 C6 N2 -26.5(11) . . . . ?
C4 C5 C6 N3 -24.8(11) . . . . ?
N1 C5 C6 N3 158.7(7) . . . . ?
O1 N2 C7 C8 -47.9(10) . . . . ?
C6 N2 C7 C8 137.4(8) . . . . ?
O1 N2 C7 C9 74.7(9) . . . . ?
C6 N2 C7 C9 -100.0(8) . . . . ?
O1 N2 C7 C10 -167.9(7) . . . . ?
C6 N2 C7 C10 17.4(9) . . . . ?
O2 N3 C10 C12 -41.6(10) . . . . ?
C6 N3 C10 C12 145.9(8) . . . . ?
O2 N3 C10 C11 77.0(10) . . . . ?
C6 N3 C10 C11 -95.4(9) . . . . ?
O2 N3 C10 C7 -164.4(7) . . . . ?
C6 N3 C10 C7 23.1(9) . . . . ?
C8 C7 C10 N3 -141.2(8) . . . . ?
N2 C7 C10 N3 -22.2(8) . . . . ?
C9 C7 C10 N3 90.8(8) . . . . ?
C8 C7 C10 C12 101.2(12) . . . . ?
N2 C7 C10 C12 -139.8(9) . . . . ?
C9 C7 C10 C12 -26.8(13) . . . . ?
C8 C7 C10 C11 -29.4(12) . . . . ?
N2 C7 C10 C11 89.6(9) . . . . ?
C9 C7 C10 C11 -157.4(8) . . . . ?
Dy1 O3 C14 C15 -12.1(12) . . . . ?
Dy1 O3 C14 C13 169.8(5) . . . . ?
F1 C13 C14 O3 73.7(9) . . . . ?
F2 C13 C14 O3 -164.8(7) . . . . ?
F3 C13 C14 O3 -44.6(9) . . . . ?
F1 C13 C14 C15 -104.7(8) . . . . ?
F2 C13 C14 C15 16.9(12) . . . . ?
F3 C13 C14 C15 137.1(8) . . . . ?
O3 C14 C15 C16 1.2(13) . . . . ?
C13 C14 C15 C16 179.3(7) . . . . ?
Dy1 O4 C16 C15 0.5(11) . . . . ?
Dy1 O4 C16 C17 -177.9(5) . . . . ?
C14 C15 C16 O4 4.6(13) . . . . ?
C14 C15 C16 C17 -177.1(7) . . . . ?
O4 C16 C17 F4 62.1(9) . . . . ?
C15 C16 C17 F4 -116.5(8) . . . . ?
O4 C16 C17 F6 -56.2(9) . . . . ?
C15 C16 C17 F6 125.3(8) . . . . ?
O4 C16 C17 F5 -175.8(7) . . . . ?
C15 C16 C17 F5 5.6(11) . . . . ?
Dy1 O5 C19 C20 -2.6(15) . . . . ?
Dy1 O5 C19 C18 176.9(5) . . . . ?
F7 C18 C19 O5 6.2(12) . . . . ?
F8 C18 C19 O5 -119.4(9) . . . . ?
F9 C18 C19 O5 124.6(9) . . . . ?
F7 C18 C19 C20 -174.2(9) . . . . ?
F8 C18 C19 C20 60.2(12) . . . . ?
F9 C18 C19 C20 -55.8(11) . . . . ?
O5 C19 C20 C21 0.4(16) . . . . ?
C18 C19 C20 C21 -179.2(8) . . . . ?
Dy1 O6 C21 C20 -4.5(15) . . . . ?
Dy1 O6 C21 C22 174.1(7) . . . . ?
C19 C20 C21 O6 3.2(16) . . . . ?
C19 C20 C21 C22 -175.4(10) . . . . ?
O6 C21 C22 F10 33.3(15) . . . . ?
C20 C21 C22 F10 -147.9(11) . . . . ?
O6 C21 C22 F11 -84.7(12) . . . . ?
C20 C21 C22 F11 94.1(12) . . . . ?
O6 C21 C22 F12 158.9(10) . . . . ?
C20 C21 C22 F12 -22.3(16) . . . . ?
Dy1 O7 C24 C25 -12.2(15) . . . . ?
Dy1 O7 C24 C23 167.9(6) . . . . ?
F14 C23 C24 O7 -169.7(14) . . . . ?
F15' C23 C24 O7 132.1(15) . . . . ?
F13' C23 C24 O7 -7.1(17) . . . . ?
F13 C23 C24 O7 -36.1(15) . . . . ?
F15 C23 C24 O7 80.0(14) . . . . ?
F14' C23 C24 O7 -129.2(13) . . . . ?
F14 C23 C24 C25 10.4(17) . . . . ?
F15' C23 C24 C25 -47.8(17) . . . . ?
F13' C23 C24 C25 173.0(13) . . . . ?
F13 C23 C24 C25 144.0(12) . . . . ?
F15 C23 C24 C25 -99.8(13) . . . . ?
F14' C23 C24 C25 50.9(14) . . . . ?
O7 C24 C25 C26 -5.6(15) . . . . ?
C23 C24 C25 C26 174.3(9) . . . . ?
Dy1 O8 C26 C25 23.7(13) . . . . ?
Dy1 O8 C26 C27 -158.4(6) . . . . ?
C24 C25 C26 O8 -0.4(15) . . . . ?
C24 C25 C26 C27 -178.1(9) . . . . ?
O8 C26 C27 F18 -56.2(11) . . . . ?
C25 C26 C27 F18 121.9(10) . . . . ?
O8 C26 C27 F17 63.5(11) . . . . ?
C25 C26 C27 F17 -118.3(10) . . . . ?
O8 C26 C27 F16 175.5(8) . . . . ?
C25 C26 C27 F16 -6.4(13) . . . . ?
C28 C28 C29 C30 177.6(14) 3_567 . . . ?
C28 C29 C30 C31 -177(2) . . . . ?
